data_7716439
loop_
_publ_author_name
'Kirk, Ryan M.'
'HIll, Anthony F'

_publ_section_title
;
 &#x3c3;-Arsolido complexes.
;
_journal_issue 28
_journal_name_full 'Dalton transactions (Cambridge, England : 2003)'
_journal_page_first 11809
_journal_page_last 11829
_journal_paper_doi 10.1039/d4dt01308e
_journal_volume 53
_journal_year 2024
_chemical_formula_moiety 'C28 H20 As, C7 H5 Fe O2'
_chemical_formula_sum 'C35 H25 As Fe O2'
_chemical_formula_weight 608.32
_chemical_properties_physical Air-sensitive
_space_group_crystal_system monoclinic
_space_group_IT_number 15
_space_group_name_Hall '-C 2yc'
_space_group_name_H-M_alt 'C 1 2/c 1'
_atom_sites_solution_hydrogens mixed
_atom_sites_solution_primary dual
_audit_creation_date 2022-01-29
_audit_creation_method
;
Olex2 1.3
(compiled 2020.11.12 svn.r5f609507 for OlexSys, GUI svn.r6408)
;
_audit_update_record
;
2022-01-29 deposited with the CCDC.	2024-06-19 downloaded from the CCDC.
;
_cell_angle_alpha 90
_cell_angle_beta 91.4300(10)
_cell_angle_gamma 90
_cell_formula_units_Z 8
_cell_length_a 20.34180(10)
_cell_length_b 15.50870(10)
_cell_length_c 17.76510(10)
_cell_measurement_reflns_used 20980
_cell_measurement_temperature 150.01(10)
_cell_measurement_theta_max 73.6090
_cell_measurement_theta_min 4.9550
_cell_volume 5602.70(6)
_computing_cell_refinement 'CrysAlisPro 1.171.40.82a (Rigaku OD, 2020)'
_computing_data_collection 'CrysAlisPro 1.171.40.82a (Rigaku OD, 2020)'
_computing_data_reduction 'CrysAlisPro 1.171.40.82a (Rigaku OD, 2020)'
_computing_molecular_graphics 'Olex2 1.3 (Dolomanov et al., 2009)'
_computing_publication_material 'Olex2 1.3 (Dolomanov et al., 2009)'
_computing_structure_refinement 'SHELXL 2018/3 (Sheldrick, 2015)'
_computing_structure_solution 'SHELXT 2018/2 (Sheldrick, 2018)'
_diffrn_ambient_environment N~2~
_diffrn_ambient_temperature 150.01(10)
_diffrn_detector 'CCD plate'
_diffrn_detector_area_resol_mean 8.1297
_diffrn_detector_type EosS2
_diffrn_measured_fraction_theta_full 1.000
_diffrn_measured_fraction_theta_max 0.996
_diffrn_measurement_details
;
List of Runs (angles in degrees, time in seconds):

  # Type    Start    End  Width  t~exp~   \w     \q     \k     \f   Frames
#--------------------------------------------------------------------------
  1  \w   -101.00  13.00   1.00    1.50    --  -36.95   0.00   0.00  114
  2  \w     29.00  58.00   1.00    1.50    --   36.95-125.00  90.00   29
  3  \w     51.00  90.00   1.00    1.50    --   36.95-125.00   0.00   39
  4  \w    -12.00  61.00   1.00    1.50    --   36.95 -19.00-150.00   73
  5  \w     42.00  90.00   1.00    1.50    --   36.95  57.00 -30.00   48
  6  \w     63.00 103.00   1.00    1.50    --   36.95  57.00   0.00   40
  7  \w     -6.00  47.00   1.00    1.50    --   36.95 -57.00 150.00   53
  8  \w     51.00  78.00   1.00    1.50    --   36.95-125.00 120.00   27
  9  \w     42.00 102.00   1.00    1.50    --   36.95  57.00-150.00   60
 10  \w     29.00  89.00   1.00    1.50    --   36.95-125.00 -60.00   60
 11  \w     20.00 106.00   1.00    1.50    --   36.95  38.00-180.00   86
 12  \w     60.00  86.00   1.00    1.50    --   36.95  57.00  30.00   26
 13  \w     23.00  82.00   1.00    1.50    --   36.95-120.00 137.00   59
 14  \w     42.00 102.00   1.00    7.50    --  111.00-111.00   0.00   60
 15  \w    135.00 160.00   1.00    7.50    --  111.00 111.00 -90.00   25
 16  \w     66.00  92.00   1.00    7.50    --  111.00 -92.00 150.00   26
 17  \w     62.00 105.00   1.00    7.50    --  111.00 -92.00-180.00   43
 18  \w     45.00  95.00   1.00    7.50    --  111.00-111.00 150.00   50
 19  \w     98.00 151.00   1.00    7.50    --  111.00  38.00 -90.00   53
 20  \w     80.00 123.00   1.00    7.50    --  111.00 -50.00-150.00   43
 21  \w     80.00 107.00   1.00    7.50    --  111.00-111.00  30.00   27
 22  \w     58.00 108.00   1.00    7.50    --  111.00-111.00-180.00   50
 23  \w     45.00  70.00   1.00    7.50    --  111.00 -92.00 -90.00   25
 24  \w     74.00 109.00   1.00    7.50    --  111.00-111.00  60.00   35
 25  \w     81.00 114.00   1.00    7.50    --  111.00 -25.00 -90.00   33
 26  \w    100.00 157.00   1.00    7.50    --  111.00  12.00-150.00   57
 27  \w    111.00 137.00   1.00    7.50    --  111.00 178.00 -30.00   26
 28  \w     85.00 111.00   1.00    7.50    --  111.00 155.00  18.00   26
 29  \w    123.00 155.00   1.00    7.50    --  111.00 155.00  18.00   32
 30  \w     83.00 109.00   1.00    7.50    --  111.00-111.00 -30.00   26
 31  \w    104.00 153.00   1.00    7.50    --  111.00  25.00 -30.00   49
 32  \w     43.00  75.00   1.00    7.50    --  111.00 -25.00 -90.00   32
 33  \w     97.00 123.00   1.00    7.50    --  111.00 -64.00 -30.00   26
 34  \w     42.00 127.00   1.00    7.50    --  111.00 -38.00-180.00   85
 35  \w     76.00 102.00   1.00    7.50    --  111.00 -92.00  60.00   26
 36  \w    119.00 147.00   1.00    7.50    --  111.00 -12.00 -30.00   28
 37  \w     47.00 105.00   1.00    7.50    --  111.00 -12.00 -30.00   58
 38  \w     43.00 102.00   1.00    7.50    --  111.00 -50.00  30.00   59
 39  \w    103.00 128.00   1.00    7.50    --  111.00 -50.00 -30.00   25
 40  \w     50.00 128.00   1.00    7.50    --  111.00 -50.00  90.00   78
 41  \w    138.00 163.00   1.00    7.50    --  111.00  38.00-150.00   25
 42  \w     43.00  68.00   1.00    7.50    --  111.00 -77.00-150.00   25
 43  \w     90.00 129.00   1.00    7.50    --  111.00 -77.00-150.00   39
 44  \w     79.00 109.00   1.00    7.50    --  111.00-111.00 -60.00   30
 45  \w     43.00  89.00   1.00    7.50    --  111.00 -50.00 -30.00   46
 46  \w     75.00 109.00   1.00    7.50    --  111.00-111.00 120.00   34
 47  \w    106.00 143.00   1.00    7.50    --  111.00  50.00-150.00   37
 48  \w     86.00 112.00   1.00    7.50    --  111.00  25.00 150.00   26
 49  \w    132.00 178.00   1.00    7.50    --  111.00  25.00 150.00   46
 50  \w    110.00 135.00   1.00    7.50    --  111.00 -25.00   0.00   25
 51  \w     51.00  99.00   1.00    7.50    --  111.00 -25.00   0.00   48
 52  \w     66.00 109.00   1.00    7.50    --  111.00-111.00 -90.00   43
 53  \w     51.00  77.00   1.00    7.50    --  111.00 -92.00-120.00   26
 54  \w     66.00  91.00   1.00    7.50    --  111.00 -92.00 -60.00   25
 55  \w     45.00  80.00   1.00    7.50    --  111.00 -64.00 -30.00   35
 56  \w    112.00 137.00   1.00    7.50    --  111.00 111.00 -60.00   25
 57  \w    104.00 141.00   1.00    7.50    --  111.00  77.00  30.00   37
 58  \w     95.00 121.00   1.00    7.50    --  111.00 178.00 120.00   26
 59  \w     76.00 101.00   1.00    7.50    --  111.00 -50.00 120.00   25
 60  \w    103.00 177.00   1.00    7.50    --  111.00  64.00-180.00   74
 61  \w    126.00 151.00   1.00    7.50    --  111.00  25.00 -60.00   25
 62  \w     87.00 116.00   1.00    7.50    --  111.00 -77.00  60.00   29
 63  \w     58.00  85.00   1.00    7.50    --  111.00 -31.00  97.02   27
;
_diffrn_measurement_device 'four-circle diffractometer'
_diffrn_measurement_device_type 'SuperNova, Dual, Cu at home/near, EosS2'
_diffrn_measurement_method '\w scans'
_diffrn_orient_matrix_type 'CrysAlisPro convention (1999,Acta A55,543-557)'
_diffrn_orient_matrix_UB_11 -0.0752133000
_diffrn_orient_matrix_UB_12 -0.0033968000
_diffrn_orient_matrix_UB_13 -0.0122207000
_diffrn_orient_matrix_UB_21 0.0008488000
_diffrn_orient_matrix_UB_22 -0.0974415000
_diffrn_orient_matrix_UB_23 0.0169837000
_diffrn_orient_matrix_UB_31 -0.0090357000
_diffrn_orient_matrix_UB_32 0.0191828000
_diffrn_orient_matrix_UB_33 0.0841543000
_diffrn_radiation_monochromator mirror
_diffrn_radiation_probe x-ray
_diffrn_radiation_type 'Cu K\a'
_diffrn_radiation_wavelength 1.54184
_diffrn_reflns_av_R_equivalents 0.0178
_diffrn_reflns_av_unetI/netI 0.0117
_diffrn_reflns_Laue_measured_fraction_full 1.000
_diffrn_reflns_Laue_measured_fraction_max 0.996
_diffrn_reflns_limit_h_max 24
_diffrn_reflns_limit_h_min -25
_diffrn_reflns_limit_k_max 19
_diffrn_reflns_limit_k_min -19
_diffrn_reflns_limit_l_max 22
_diffrn_reflns_limit_l_min -15
_diffrn_reflns_number 34915
_diffrn_reflns_point_group_measured_fraction_full 1.000
_diffrn_reflns_point_group_measured_fraction_max 0.996
_diffrn_reflns_theta_full 67.684
_diffrn_reflns_theta_max 73.771
_diffrn_reflns_theta_min 3.584
_diffrn_source 'micro-focus sealed X-ray tube'
_diffrn_source_type 'SuperNova (Cu) X-ray Source'
_exptl_absorpt_coefficient_mu 5.863
_exptl_absorpt_correction_T_max 0.55013
_exptl_absorpt_correction_T_min 0.51181
_exptl_absorpt_correction_type sphere
_exptl_absorpt_process_details
;
CrysAlisPro 1.171.40.82a (Rigaku Oxford Diffraction, 2020)
Spherical absorption correction
using equivalent radius and absorption coefficient.
Empirical absorption correction using spherical harmonics,
implemented in SCALE3 ABSPACK scaling algorithm.
;
_exptl_crystal_colour orange
_exptl_crystal_colour_primary orange
_exptl_crystal_density_diffrn 1.442
_exptl_crystal_description prism
_exptl_crystal_F_000 2480
_exptl_crystal_recrystallization_method 'Re-crystallisation from solvent: benzene/n-hexane'
_exptl_crystal_size_max 0.222
_exptl_crystal_size_mid 0.159
_exptl_crystal_size_min 0.105
_exptl_crystal_size_rad 0.078
_refine_diff_density_max 0.263
_refine_diff_density_min -0.213
_refine_diff_density_rms 0.038
_refine_ls_extinction_method none
_refine_ls_goodness_of_fit_ref 1.033
_refine_ls_hydrogen_treatment mixed
_refine_ls_matrix_type full
_refine_ls_number_parameters 418
_refine_ls_number_reflns 5650
_refine_ls_number_restraints 65
_refine_ls_restrained_S_all 1.028
_refine_ls_R_factor_all 0.0200
_refine_ls_R_factor_gt 0.0195
_refine_ls_shift/su_max 0.004
_refine_ls_shift/su_mean 0.000
_refine_ls_structure_factor_coef Fsqd
_refine_ls_weighting_details 'w=1/[\s^2^(Fo^2^)+(0.0305P)^2^+3.1376P] where P=(Fo^2^+2Fc^2^)/3'
_refine_ls_weighting_scheme calc
_refine_ls_wR_factor_gt 0.0523
_refine_ls_wR_factor_ref 0.0525
_reflns_Friedel_coverage 0.000
_reflns_number_gt 5530
_reflns_number_total 5650
_reflns_threshold_expression 'I > 2\s(I)'
_cod_data_source_file d4dt01308e2.cif
_cod_data_source_block rmk_204_a_scale
_cod_depositor_comments 'Adding full bibliography for 7716434--7716441.cif.'
_cod_database_code 7716439
_shelx_shelxl_version_number 2018/3
_chemical_oxdiff_formula 'C35H25As1Fe1O2 '
_chemical_oxdiff_usercomment 'benzene/pentane at RT '
_shelx_space_group_comment
;
The symmetry employed for this shelxl refinement is uniquely defined
by the following loop, which should always be used as a source of
symmetry information in preference to the above space-group names.
They are only intended as comments.
;
_reflns_odcompleteness_completeness 99.96
_reflns_odcompleteness_iscentric 1
_reflns_odcompleteness_theta 66.49
_olex2_refinement_description
;
1. Fixed Uiso
 At 1.2 times of:
  All C(H) groups
2. Restrained distances
 C7-H7 \\sim C0AA-H0AA
 with sigma of 0.02
 C7-C3 \\sim C0AA-C2AA
 with sigma of 0.02
 C7-C6 \\sim C0AA-C1AA
 with sigma of 0.02
 C4-H4 \\sim C3AA-H3AA
 with sigma of 0.02
 C4-C3 \\sim C3AA-C2AA
 with sigma of 0.02
 C4-C5 \\sim C3AA-C0
 with sigma of 0.02
 C3-H3 \\sim C2AA-H2AA
 with sigma of 0.02
 C6-H6 \\sim C1AA-H1AA
 with sigma of 0.02
 C6-C5 \\sim C1AA-C0
 with sigma of 0.02
 C5-H5 \\sim C0-H0
 with sigma of 0.02
 Fe1-C7 \\sim Fe1-C0AA
 with sigma of 0.04
 Fe1-H7 \\sim Fe1-H0AA
 with sigma of 0.04
 Fe1-C4 \\sim Fe1-C3AA
 with sigma of 0.04
 Fe1-H4 \\sim Fe1-H3AA
 with sigma of 0.04
 Fe1-C3 \\sim Fe1-C2AA
 with sigma of 0.04
 Fe1-H3 \\sim Fe1-H2AA
 with sigma of 0.04
 Fe1-C6 \\sim Fe1-C1AA
 with sigma of 0.04
 Fe1-H6 \\sim Fe1-H1AA
 with sigma of 0.04
 Fe1-C5 \\sim Fe1-C0
 with sigma of 0.04
 Fe1-H5 \\sim Fe1-H0
 with sigma of 0.04
 C7-C4 \\sim C0AA-C3AA
 with sigma of 0.04
 C7-H3 \\sim C0AA-H2AA
 with sigma of 0.04
 C7-H6 \\sim C0AA-H1AA
 with sigma of 0.04
 C7-C5 \\sim C0AA-C0
 with sigma of 0.04
 H7-C3 \\sim H0AA-C2AA
 with sigma of 0.04
 H7-C6 \\sim H0AA-C1AA
 with sigma of 0.04
 C4-H3 \\sim C3AA-H2AA
 with sigma of 0.04
 C4-C6 \\sim C3AA-C1AA
 with sigma of 0.04
 C4-H5 \\sim C3AA-H0
 with sigma of 0.04
 H4-C3 \\sim H3AA-C2AA
 with sigma of 0.04
 H4-C5 \\sim H3AA-C0
 with sigma of 0.04
 C3-C6 \\sim C2AA-C1AA
 with sigma of 0.04
 C3-C5 \\sim C2AA-C0
 with sigma of 0.04
 C6-H5 \\sim C1AA-H0
 with sigma of 0.04
 H6-C5 \\sim H1AA-C0
 with sigma of 0.04
3. Uiso/Uaniso restraints and constraints
Uanis(C3) \\sim Ueq, Uanis(C7) \\sim Ueq, Uanis(C6) \\sim Ueq, Uanis(C5) \\sim
Ueq, Uanis(C4) \\sim Ueq: with sigma of 0.1 and sigma for terminal atoms of 0.2
4. Others
 Sof(H0)=Sof(C0)=Sof(H1AA)=Sof(C1AA)=Sof(C0AA)=Sof(H0AA)=Sof(C2AA)=Sof(H2AA)=
 Sof(C3AA)=Sof(H3AA)=1-FVAR(1)
 Sof(C7)=Sof(H7)=Sof(C4)=Sof(H4)=Sof(C3)=Sof(H3)=Sof(C6)=Sof(H6)=Sof(C5)=
 Sof(H5)=FVAR(1)
5.a Aromatic/amide H refined with riding coordinates:
 C23(H23), C17(H17), C35(H35), C19(H19), C29(H29), C22(H22), C25(H25),
 C13(H13), C14(H14), C21(H21), C31(H31), C27(H27), C28(H28), C20(H20), C16(H16),
  C15(H15), C34(H34), C26(H26), C32(H32), C7(H7), C33(H33), C4(H4), C3(H3),
 C6(H6), C5(H5)
;
_ins_header
;
TITL RMK_204_A_scale in C2/c 
REM C2/c (#15 in standard setting)
CELL 1.54184  20.341822  15.508740  17.765110  90.0000  91.4302  90.0000
ZERR    8.00   0.000126   0.000095   0.000094   0.0000   0.0005   0.0000
LATT  7
SYMM -x, y,-z+1/2 
SFAC C H O Fe As
UNIT 280.00 200.00 16.00 8.00 8.00
TREF
HKLF 4
END
;
_olex2_submission_special_instructions 'No special instructions were received'
_oxdiff_exptl_absorpt_empirical_details
;
Empirical correction (ABSPACK) includes:
- Absorption correction using spherical harmonics
- Frame scaling
;
_oxdiff_exptl_absorpt_empirical_full_max 1.248
_oxdiff_exptl_absorpt_empirical_full_min 0.841

loop_
_space_group_symop_operation_xyz
'x, y, z'
'-x, y, -z+1/2'
'x+1/2, y+1/2, z'
'-x+1/2, y+1/2, -z+1/2'
'-x, -y, -z'
'x, -y, z-1/2'
'-x+1/2, -y+1/2, -z'
'x+1/2, -y+1/2, z-1/2'

loop_
_atom_site_label
_atom_site_type_symbol
_atom_site_fract_x
_atom_site_fract_y
_atom_site_fract_z
_atom_site_U_iso_or_equiv
_atom_site_adp_type
_atom_site_occupancy
_atom_site_site_symmetry_order
_atom_site_calc_flag
_atom_site_refinement_flags_posn
_atom_site_refinement_flags_adp
_atom_site_refinement_flags_occupancy
_atom_site_disorder_assembly
_atom_site_disorder_group
As1 As 0.69842(2) 0.24745(2) 0.64454(2) 0.02209(5) Uani 1 1 d . . . . .
Fe1 Fe 0.62393(2) 0.22070(2) 0.74693(2) 0.02294(6) Uani 1 1 d D . . . .
O2 O 0.55106(5) 0.37013(7) 0.69216(6) 0.0421(2) Uani 1 1 d . . . . .
O1 O 0.54491(5) 0.09700(7) 0.66143(6) 0.0418(2) Uani 1 1 d . . . . .
C18 C 0.68126(6) 0.50961(8) 0.58489(7) 0.0243(2) Uani 1 1 d . . . . .
C8 C 0.71234(6) 0.37102(8) 0.65219(7) 0.0226(2) Uani 1 1 d . . . . .
C11 C 0.64356(6) 0.27360(8) 0.55712(7) 0.0232(2) Uani 1 1 d . . . . .
C9 C 0.68140(6) 0.41408(8) 0.59484(7) 0.0228(2) Uani 1 1 d . . . . .
C10 C 0.64531(6) 0.35908(8) 0.53992(6) 0.0228(2) Uani 1 1 d . . . . .
C12 C 0.75413(6) 0.40575(8) 0.71420(7) 0.0251(2) Uani 1 1 d . . . . .
C30 C 0.60784(6) 0.20550(8) 0.51527(7) 0.0258(2) Uani 1 1 d . . . . .
C24 C 0.61771(6) 0.39408(8) 0.46763(7) 0.0249(2) Uani 1 1 d . . . . .
C23 C 0.72003(6) 0.54966(9) 0.53166(7) 0.0286(3) Uani 1 1 d . . . . .
H23 H 0.750668 0.517467 0.505688 0.034 Uiso 1 1 calc R U . . .
C17 C 0.81877(7) 0.37678(10) 0.72437(8) 0.0354(3) Uani 1 1 d . . . . .
H17 H 0.836632 0.339495 0.689341 0.043 Uiso 1 1 calc R U . . .
C35 C 0.63883(7) 0.12793(9) 0.49792(8) 0.0349(3) Uani 1 1 d . . . . .
H35 H 0.682799 0.119820 0.511722 0.042 Uiso 1 1 calc R U . . .
C19 C 0.63670(7) 0.55996(9) 0.62384(7) 0.0312(3) Uani 1 1 d . . . . .
H19 H 0.611121 0.534588 0.660424 0.037 Uiso 1 1 calc R U . . .
C29 C 0.63374(7) 0.35388(10) 0.40038(7) 0.0321(3) Uani 1 1 d . . . . .
H29 H 0.661623 0.306351 0.401407 0.038 Uiso 1 1 calc R U . . .
C1 C 0.57740(6) 0.14638(9) 0.69263(7) 0.0297(3) Uani 1 1 d . . . . .
C22 C 0.71336(7) 0.63737(9) 0.51696(8) 0.0359(3) Uani 1 1 d . . . . .
H22 H 0.739623 0.663378 0.481366 0.043 Uiso 1 1 calc R U . . .
C25 C 0.57604(7) 0.46545(9) 0.46434(8) 0.0329(3) Uani 1 1 d . . . . .
H25 H 0.564744 0.493238 0.508564 0.040 Uiso 1 1 calc R U . . .
C2 C 0.57979(6) 0.31115(9) 0.71353(7) 0.0299(3) Uani 1 1 d . . . . .
C13 C 0.72928(7) 0.46223(9) 0.76737(7) 0.0315(3) Uani 1 1 d . . . . .
H13 H 0.686507 0.482752 0.761371 0.038 Uiso 1 1 calc R U . . .
C14 C 0.76741(8) 0.48846(10) 0.82931(8) 0.0402(3) Uani 1 1 d . . . . .
H14 H 0.750020 0.526283 0.864230 0.048 Uiso 1 1 calc R U . . .
C21 C 0.66803(8) 0.68601(9) 0.55483(9) 0.0383(3) Uani 1 1 d . . . . .
H21 H 0.663146 0.744387 0.544086 0.046 Uiso 1 1 calc R U . . .
C31 C 0.54169(7) 0.21595(9) 0.49386(8) 0.0336(3) Uani 1 1 d . . . . .
H31 H 0.520236 0.267245 0.504740 0.040 Uiso 1 1 calc R U . . .
C27 C 0.56727(7) 0.45493(13) 0.32966(9) 0.0485(4) Uani 1 1 d . . . . .
H27 H 0.550444 0.475089 0.283791 0.058 Uiso 1 1 calc R U . . .
C28 C 0.60867(8) 0.38383(13) 0.33193(8) 0.0445(4) Uani 1 1 d . . . . .
H28 H 0.619624 0.356216 0.287502 0.053 Uiso 1 1 calc R U . . .
C20 C 0.62988(8) 0.64771(9) 0.60882(9) 0.0381(3) Uani 1 1 d . . . . .
H20 H 0.599749 0.680455 0.635046 0.046 Uiso 1 1 calc R U . . .
C16 C 0.85671(8) 0.40327(12) 0.78651(9) 0.0460(4) Uani 1 1 d . . . . .
H16 H 0.899696 0.383573 0.792602 0.055 Uiso 1 1 calc R U . . .
C15 C 0.83097(9) 0.45855(11) 0.83915(8) 0.0436(4) Uani 1 1 d . . . . .
H15 H 0.856269 0.475500 0.880904 0.052 Uiso 1 1 calc R U . . .
C34 C 0.60459(9) 0.06259(10) 0.46017(9) 0.0461(4) Uani 1 1 d . . . . .
H34 H 0.625770 0.011262 0.448758 0.055 Uiso 1 1 calc R U . . .
C26 C 0.55123(7) 0.49545(11) 0.39562(9) 0.0438(4) Uani 1 1 d . . . . .
H26 H 0.523609 0.543239 0.394194 0.053 Uiso 1 1 calc R U . . .
C32 C 0.50780(8) 0.15040(11) 0.45651(9) 0.0451(4) Uani 1 1 d . . . . .
H32 H 0.463769 0.158000 0.442759 0.054 Uiso 1 1 calc R U . . .
C7 C 0.7033(4) 0.2343(5) 0.8232(6) 0.0343(19) Uani 0.664(12) 1 d D U P A 1
H7 H 0.744397 0.256755 0.812519 0.041 Uiso 0.664(12) 1 calc DR U P A 1
C33 C 0.53903(9) 0.07390(11) 0.43958(10) 0.0487(4) Uani 1 1 d . . . . .
H33 H 0.516123 0.030202 0.414481 0.058 Uiso 1 1 calc R U . . .
C4 C 0.6190(3) 0.1409(4) 0.8402(3) 0.0393(15) Uani 0.664(12) 1 d D U P A 1
H4 H 0.594602 0.090270 0.842534 0.047 Uiso 0.664(12) 1 calc DR U P A 1
C3 C 0.6842(3) 0.1467(3) 0.81683(19) 0.0376(12) Uani 0.664(12) 1 d D U P A 1
H3 H 0.710107 0.101452 0.800213 0.045 Uiso 0.664(12) 1 calc DR U P A 1
C6 C 0.6489(4) 0.2814(3) 0.8486(3) 0.0373(10) Uani 0.664(12) 1 d D U P A 1
H6 H 0.647731 0.340598 0.856719 0.045 Uiso 0.664(12) 1 calc DR U P A 1
C5 C 0.5963(2) 0.2229(5) 0.85958(19) 0.0399(10) Uani 0.664(12) 1 d D U P A 1
H5 H 0.554632 0.236577 0.876435 0.048 Uiso 0.664(12) 1 calc DR U P A 1
H0 H 0.607(2) 0.302(2) 0.881(3) 0.09(3) Uiso 0.336(12) 1 d D . P A 2
C0 C 0.6298(7) 0.2546(8) 0.8618(5) 0.048(4) Uani 0.336(12) 1 d D . P A 2
H1AA H 0.7226(18) 0.303(2) 0.828(3) 0.07(2) Uiso 0.336(12) 1 d D . P A 2
C1AA C 0.6929(8) 0.2574(11) 0.8323(13) 0.045(5) Uani 0.336(12) 1 d D . P A 2
C0AA C 0.7097(4) 0.1734(10) 0.8099(5) 0.042(2) Uani 0.336(12) 1 d D . P A 2
H0AA H 0.7484(13) 0.159(3) 0.786(2) 0.059(18) Uiso 0.336(12) 1 d D . P A 2
C2AA C 0.6560(8) 0.1205(5) 0.8231(5) 0.039(3) Uani 0.336(12) 1 d D . P A 2
H2AA H 0.651(2) 0.0633(13) 0.809(3) 0.08(2) Uiso 0.336(12) 1 d D . P A 2
C3AA C 0.6062(5) 0.1705(10) 0.8553(6) 0.043(4) Uani 0.336(12) 1 d D . P A 2
H3AA H 0.5645(13) 0.151(3) 0.867(2) 0.050(16) Uiso 0.336(12) 1 d D . P A 2

loop_
_atom_site_aniso_label
_atom_site_aniso_U_11
_atom_site_aniso_U_22
_atom_site_aniso_U_33
_atom_site_aniso_U_23
_atom_site_aniso_U_13
_atom_site_aniso_U_12
As1 0.02274(7) 0.02086(8) 0.02248(8) -0.00092(4) -0.00294(5) 0.00239(4)
Fe1 0.02601(10) 0.02109(10) 0.02155(10) 0.00218(7) -0.00322(7) -0.00027(7)
O2 0.0378(5) 0.0387(5) 0.0503(6) 0.0153(5) 0.0114(5) 0.0161(4)
O1 0.0399(5) 0.0394(5) 0.0455(6) -0.0065(5) -0.0083(5) -0.0100(5)
C18 0.0269(6) 0.0248(6) 0.0208(5) 0.0011(4) -0.0049(4) -0.0018(5)
C8 0.0225(5) 0.0222(5) 0.0231(5) -0.0013(4) 0.0007(4) -0.0009(4)
C11 0.0240(6) 0.0258(6) 0.0196(5) -0.0021(4) -0.0011(4) 0.0018(4)
C9 0.0224(5) 0.0245(6) 0.0216(5) -0.0008(4) 0.0016(4) -0.0006(4)
C10 0.0217(5) 0.0261(6) 0.0204(5) -0.0011(4) 0.0000(4) 0.0015(4)
C12 0.0278(6) 0.0232(5) 0.0240(6) 0.0031(4) -0.0025(5) -0.0055(5)
C30 0.0314(6) 0.0265(6) 0.0192(5) -0.0007(4) -0.0020(5) -0.0031(5)
C24 0.0217(5) 0.0300(6) 0.0230(6) 0.0032(5) -0.0014(4) -0.0033(5)
C23 0.0289(6) 0.0316(6) 0.0253(6) 0.0020(5) -0.0020(5) -0.0047(5)
C17 0.0291(7) 0.0428(8) 0.0342(7) -0.0044(6) -0.0047(5) -0.0012(6)
C35 0.0416(7) 0.0304(7) 0.0323(7) -0.0067(5) -0.0048(6) 0.0012(6)
C19 0.0381(7) 0.0271(6) 0.0285(6) 0.0019(5) 0.0025(5) 0.0024(5)
C29 0.0287(6) 0.0428(7) 0.0248(6) 0.0007(5) 0.0013(5) -0.0030(5)
C1 0.0289(6) 0.0298(6) 0.0302(6) 0.0038(5) -0.0023(5) 0.0005(5)
C22 0.0399(7) 0.0350(7) 0.0324(7) 0.0103(6) -0.0064(6) -0.0123(6)
C25 0.0284(6) 0.0365(7) 0.0336(7) 0.0042(5) -0.0043(5) 0.0027(5)
C2 0.0282(6) 0.0320(7) 0.0297(6) 0.0024(5) 0.0067(5) 0.0008(5)
C13 0.0395(7) 0.0269(6) 0.0279(6) -0.0011(5) -0.0020(5) -0.0013(5)
C14 0.0612(10) 0.0312(7) 0.0280(7) -0.0038(5) -0.0047(6) -0.0071(6)
C21 0.0486(8) 0.0237(6) 0.0418(8) 0.0064(5) -0.0139(6) -0.0026(6)
C31 0.0326(7) 0.0336(7) 0.0344(7) -0.0021(5) -0.0028(5) -0.0035(5)
C27 0.0337(7) 0.0802(12) 0.0311(7) 0.0229(8) -0.0090(6) -0.0061(8)
C28 0.0389(8) 0.0727(11) 0.0220(6) 0.0041(7) 0.0004(5) -0.0085(7)
C20 0.0476(8) 0.0272(7) 0.0392(7) -0.0011(6) -0.0035(6) 0.0073(6)
C16 0.0348(7) 0.0579(10) 0.0445(8) 0.0007(7) -0.0150(6) -0.0062(7)
C15 0.0544(9) 0.0446(8) 0.0308(7) 0.0005(6) -0.0161(6) -0.0178(7)
C34 0.0640(10) 0.0309(7) 0.0428(8) -0.0133(6) -0.0067(7) -0.0012(7)
C26 0.0308(7) 0.0529(9) 0.0474(9) 0.0189(7) -0.0091(6) 0.0034(6)
C32 0.0397(8) 0.0495(9) 0.0455(8) -0.0031(7) -0.0108(6) -0.0132(7)
C7 0.0281(15) 0.049(6) 0.0256(19) 0.011(3) -0.0088(11) -0.003(3)
C33 0.0614(10) 0.0403(8) 0.0439(8) -0.0113(7) -0.0111(7) -0.0178(7)
C4 0.048(4) 0.037(3) 0.032(3) 0.0177(19) -0.010(2) -0.010(2)
C3 0.047(4) 0.035(3) 0.0308(16) 0.0055(18) -0.011(2) 0.0136(19)
C6 0.052(3) 0.034(2) 0.0255(18) -0.0018(13) -0.0112(16) 0.000(2)
C5 0.0363(18) 0.061(3) 0.0222(13) 0.0050(16) 0.0002(11) 0.004(2)
C0 0.076(11) 0.044(7) 0.023(4) -0.008(4) -0.015(5) 0.026(6)
C1AA 0.064(12) 0.032(7) 0.038(8) 0.016(5) -0.028(8) -0.020(6)
C0AA 0.033(4) 0.065(7) 0.027(3) 0.015(3) -0.010(3) 0.007(4)
C2AA 0.064(8) 0.023(4) 0.029(3) 0.010(2) -0.018(4) -0.005(4)
C3AA 0.026(3) 0.077(12) 0.025(4) 0.015(6) 0.004(2) 0.001(6)

loop_
_atom_type_symbol
_atom_type_description
_atom_type_scat_dispersion_real
_atom_type_scat_dispersion_imag
_atom_type_scat_source
C C 0.0181 0.0091 'International Tables Vol C Tables 4.2.6.8 and 6.1.1.4'
H H 0.0000 0.0000 'International Tables Vol C Tables 4.2.6.8 and 6.1.1.4'
As As -0.9300 1.0051 'International Tables Vol C Tables 4.2.6.8 and 6.1.1.4'
Fe Fe -1.1336 3.1974 'International Tables Vol C Tables 4.2.6.8 and 6.1.1.4'
O O 0.0492 0.0322 'International Tables Vol C Tables 4.2.6.8 and 6.1.1.4'

loop_
_exptl_crystal_face_index_h
_exptl_crystal_face_index_k
_exptl_crystal_face_index_l
_exptl_crystal_face_perp_dist
-1 1 11 0.1015
-8 8 2 0.0595
-7 7 -6 0.0751
7 -8 -3 0.0833
5 -6 8 0.0701
9 6 4 0.0448
-11 -6 1 0.0518
-7 -6 -7 0.0587
7 1 -10 0.0988

loop_
_geom_angle_atom_site_label_1
_geom_angle_atom_site_label_2
_geom_angle_atom_site_label_3
_geom_angle
_geom_angle_site_symmetry_1
_geom_angle_site_symmetry_3
_geom_angle_publ_flag
C8 As1 Fe1 102.04(3) . . ?
C11 As1 Fe1 106.19(4) . . ?
C11 As1 C8 85.95(5) . . ?
C1 Fe1 C7 144.6(2) . . ?
C1 Fe1 C4 90.63(16) . . ?
C1 Fe1 C3 105.52(18) . . ?
C1 Fe1 C6 152.09(17) . . ?
C1 Fe1 C5 112.37(17) . . ?
C1 Fe1 C0 135.2(5) . . ?
C1 Fe1 C1AA 154.7(5) . . ?
C1 Fe1 C0AA 118.3(4) . . ?
C1 Fe1 C2AA 91.3(2) . . ?
C1 Fe1 C3AA 99.0(3) . . ?
C2 Fe1 C1 94.25(6) . . ?
C2 Fe1 C7 121.1(2) . . ?
C2 Fe1 C4 135.3(2) . . ?
C2 Fe1 C3 158.95(13) . . ?
C2 Fe1 C6 92.49(18) . . ?
C2 Fe1 C5 99.34(19) . . ?
C2 Fe1 C0 98.3(3) . . ?
C2 Fe1 C1AA 110.5(5) . . ?
C2 Fe1 C0AA 146.8(4) . . ?
C2 Fe1 C2AA 158.7(4) . . ?
C2 Fe1 C3AA 120.2(4) . . ?
C7 Fe1 C5 66.4(3) . . ?
C4 Fe1 C7 66.1(3) . . ?
C4 Fe1 C6 66.01(19) . . ?
C4 Fe1 C5 39.26(16) . . ?
C3 Fe1 C7 39.8(2) . . ?
C3 Fe1 C4 39.58(18) . . ?
C3 Fe1 C6 66.6(2) . . ?
C3 Fe1 C5 66.72(16) . . ?
C6 Fe1 C7 39.4(2) . . ?
C6 Fe1 C5 39.73(15) . . ?
C0 Fe1 C1AA 38.7(4) . . ?
C0 Fe1 C0AA 64.0(4) . . ?
C0 Fe1 C2AA 64.0(3) . . ?
C0 Fe1 C3AA 38.6(3) . . ?
C1AA Fe1 C0AA 38.2(4) . . ?
C1AA Fe1 C2AA 63.8(5) . . ?
C2AA Fe1 C0AA 37.5(3) . . ?
C3AA Fe1 C1AA 64.7(6) . . ?
C3AA Fe1 C0AA 64.0(3) . . ?
C3AA Fe1 C2AA 38.5(3) . . ?
C23 C18 C9 121.59(11) . . ?
C23 C18 C19 118.28(12) . . ?
C19 C18 C9 119.80(11) . . ?
C9 C8 As1 111.62(9) . . ?
C9 C8 C12 128.84(11) . . ?
C12 C8 As1 119.51(9) . . ?
C10 C11 As1 111.53(9) . . ?
C10 C11 C30 126.89(11) . . ?
C30 C11 As1 121.53(9) . . ?
C8 C9 C18 125.18(11) . . ?
C8 C9 C10 115.11(11) . . ?
C10 C9 C18 119.71(10) . . ?
C11 C10 C9 115.43(11) . . ?
C11 C10 C24 122.45(11) . . ?
C9 C10 C24 121.93(11) . . ?
C17 C12 C8 120.11(12) . . ?
C13 C12 C8 121.57(12) . . ?
C13 C12 C17 118.11(12) . . ?
C35 C30 C11 120.62(12) . . ?
C35 C30 C31 118.46(12) . . ?
C31 C30 C11 120.90(12) . . ?
C29 C24 C10 118.98(11) . . ?
C29 C24 C25 118.30(12) . . ?
C25 C24 C10 122.72(11) . . ?
C18 C23 H23 119.7 . . ?
C22 C23 C18 120.62(13) . . ?
C22 C23 H23 119.7 . . ?
C12 C17 H17 119.7 . . ?
C16 C17 C12 120.57(14) . . ?
C16 C17 H17 119.7 . . ?
C30 C35 H35 119.7 . . ?
C34 C35 C30 120.67(14) . . ?
C34 C35 H35 119.7 . . ?
C18 C19 H19 119.5 . . ?
C20 C19 C18 121.02(13) . . ?
C20 C19 H19 119.5 . . ?
C24 C29 H29 119.6 . . ?
C28 C29 C24 120.87(14) . . ?
C28 C29 H29 119.6 . . ?
O1 C1 Fe1 175.57(13) . . ?
C23 C22 H22 119.8 . . ?
C21 C22 C23 120.43(13) . . ?
C21 C22 H22 119.8 . . ?
C24 C25 H25 119.7 . . ?
C26 C25 C24 120.65(14) . . ?
C26 C25 H25 119.7 . . ?
O2 C2 Fe1 179.66(13) . . ?
C12 C13 H13 119.5 . . ?
C14 C13 C12 121.04(13) . . ?
C14 C13 H13 119.5 . . ?
C13 C14 H14 119.9 . . ?
C15 C14 C13 120.25(14) . . ?
C15 C14 H14 119.9 . . ?
C22 C21 H21 120.1 . . ?
C22 C21 C20 119.79(13) . . ?
C20 C21 H21 120.1 . . ?
C30 C31 H31 119.7 . . ?
C32 C31 C30 120.54(14) . . ?
C32 C31 H31 119.7 . . ?
C28 C27 H27 120.2 . . ?
C26 C27 H27 120.2 . . ?
C26 C27 C28 119.65(13) . . ?
C29 C28 C27 120.09(15) . . ?
C29 C28 H28 120.0 . . ?
C27 C28 H28 120.0 . . ?
C19 C20 H20 120.1 . . ?
C21 C20 C19 119.84(14) . . ?
C21 C20 H20 120.1 . . ?
C17 C16 H16 119.7 . . ?
C15 C16 C17 120.51(15) . . ?
C15 C16 H16 119.7 . . ?
C14 C15 C16 119.49(13) . . ?
C14 C15 H15 120.3 . . ?
C16 C15 H15 120.3 . . ?
C35 C34 H34 119.9 . . ?
C33 C34 C35 120.13(15) . . ?
C33 C34 H34 119.9 . . ?
C25 C26 H26 119.8 . . ?
C27 C26 C25 120.43(15) . . ?
C27 C26 H26 119.8 . . ?
C31 C32 H32 119.8 . . ?
C33 C32 C31 120.47(15) . . ?
C33 C32 H32 119.8 . . ?
Fe1 C7 H7 126.1 . . ?
C3 C7 Fe1 69.3(4) . . ?
C3 C7 H7 126.0 . . ?
C6 C7 Fe1 70.2(4) . . ?
C6 C7 H7 126.0 . . ?
C6 C7 C3 107.9(6) . . ?
C34 C33 H33 120.1 . . ?
C32 C33 C34 119.72(14) . . ?
C32 C33 H33 120.1 . . ?
Fe1 C4 H4 125.1 . . ?
C3 C4 Fe1 70.1(2) . . ?
C3 C4 H4 125.2 . . ?
C5 C4 Fe1 71.1(3) . . ?
C5 C4 H4 125.2 . . ?
C5 C4 C3 109.6(5) . . ?
Fe1 C3 H3 124.0 . . ?
C7 C3 Fe1 70.9(4) . . ?
C7 C3 H3 126.4 . . ?
C4 C3 Fe1 70.3(2) . . ?
C4 C3 C7 107.3(4) . . ?
C4 C3 H3 126.4 . . ?
Fe1 C6 H6 125.0 . . ?
C7 C6 Fe1 70.5(5) . . ?
C7 C6 H6 125.9 . . ?
C7 C6 C5 108.3(6) . . ?
C5 C6 Fe1 70.3(2) . . ?
C5 C6 H6 125.9 . . ?
Fe1 C5 H5 125.5 . . ?
C4 C5 Fe1 69.6(3) . . ?
C4 C5 C6 107.0(5) . . ?
C4 C5 H5 126.5 . . ?
C6 C5 Fe1 70.0(3) . . ?
C6 C5 H5 126.5 . . ?
Fe1 C0 H0 122(3) . . ?
C1AA C0 Fe1 71.1(9) . . ?
C1AA C0 H0 125(3) . . ?
C3AA C0 Fe1 71.0(5) . . ?
C3AA C0 H0 126(3) . . ?
C3AA C0 C1AA 108.4(10) . . ?
Fe1 C1AA H1AA 124(3) . . ?
C0 C1AA Fe1 70.3(8) . . ?
C0 C1AA H1AA 131(3) . . ?
C0 C1AA C0AA 108.1(13) . . ?
C0AA C1AA Fe1 73.2(9) . . ?
C0AA C1AA H1AA 121(3) . . ?
Fe1 C0AA H0AA 122(3) . . ?
C1AA C0AA Fe1 68.6(10) . . ?
C1AA C0AA H0AA 125(3) . . ?
C2AA C0AA Fe1 70.2(5) . . ?
C2AA C0AA C1AA 107.4(12) . . ?
C2AA C0AA H0AA 128(3) . . ?
Fe1 C2AA H2AA 120(3) . . ?
C0AA C2AA Fe1 72.3(5) . . ?
C0AA C2AA H2AA 127(3) . . ?
C0AA C2AA C3AA 108.7(10) . . ?
C3AA C2AA Fe1 69.4(6) . . ?
C3AA C2AA H2AA 124(3) . . ?
Fe1 C3AA H3AA 120(3) . . ?
C0 C3AA Fe1 70.4(5) . . ?
C0 C3AA C2AA 107.4(8) . . ?
C0 C3AA H3AA 127(3) . . ?
C2AA C3AA Fe1 72.1(5) . . ?
C2AA C3AA H3AA 125(3) . . ?

loop_
_geom_bond_atom_site_label_1
_geom_bond_atom_site_label_2
_geom_bond_distance
_geom_bond_site_symmetry_2
_geom_bond_publ_flag
As1 Fe1 2.4319(2) . ?
As1 C8 1.9415(12) . ?
As1 C11 1.9326(12) . ?
Fe1 C1 1.7633(14) . ?
Fe1 C2 1.7606(14) . ?
Fe1 C7 2.092(9) . ?
Fe1 C4 2.073(5) . ?
Fe1 C3 2.070(3) . ?
Fe1 C6 2.088(5) . ?
Fe1 C5 2.092(3) . ?
Fe1 C0 2.107(8) . ?
Fe1 C1AA 2.12(2) . ?
Fe1 C0AA 2.177(8) . ?
Fe1 C2AA 2.150(8) . ?
Fe1 C3AA 2.115(10) . ?
O2 C2 1.1450(17) . ?
O1 C1 1.1455(17) . ?
C18 C9 1.4920(16) . ?
C18 C23 1.3926(17) . ?
C18 C19 1.3932(18) . ?
C8 C9 1.3594(17) . ?
C8 C12 1.4765(16) . ?
C11 C10 1.3612(17) . ?
C11 C30 1.4729(17) . ?
C9 C10 1.4774(16) . ?
C10 C24 1.4909(16) . ?
C12 C17 1.3969(19) . ?
C12 C13 1.3924(18) . ?
C30 C35 1.3963(19) . ?
C30 C31 1.3985(19) . ?
C24 C29 1.3935(18) . ?
C24 C25 1.3945(19) . ?
C23 H23 0.9300 . ?
C23 C22 1.3911(19) . ?
C17 H17 0.9300 . ?
C17 C16 1.393(2) . ?
C35 H35 0.9300 . ?
C35 C34 1.392(2) . ?
C19 H19 0.9300 . ?
C19 C20 1.3931(19) . ?
C29 H29 0.9300 . ?
C29 C28 1.387(2) . ?
C22 H22 0.9300 . ?
C22 C21 1.379(2) . ?
C25 H25 0.9300 . ?
C25 C26 1.390(2) . ?
C13 H13 0.9300 . ?
C13 C14 1.3913(19) . ?
C14 H14 0.9300 . ?
C14 C15 1.381(2) . ?
C21 H21 0.9300 . ?
C21 C20 1.383(2) . ?
C31 H31 0.9300 . ?
C31 C32 1.388(2) . ?
C27 H27 0.9300 . ?
C27 C28 1.387(3) . ?
C27 C26 1.376(3) . ?
C28 H28 0.9300 . ?
C20 H20 0.9300 . ?
C16 H16 0.9300 . ?
C16 C15 1.381(3) . ?
C15 H15 0.9300 . ?
C34 H34 0.9300 . ?
C34 C33 1.385(3) . ?
C26 H26 0.9300 . ?
C32 H32 0.9300 . ?
C32 C33 1.383(3) . ?
C7 H7 0.9300 . ?
C7 C3 1.417(8) . ?
C7 C6 1.408(8) . ?
C33 H33 0.9300 . ?
C4 H4 0.9300 . ?
C4 C3 1.403(6) . ?
C4 C5 1.399(6) . ?
C3 H3 0.9300 . ?
C6 H6 0.9300 . ?
C6 C5 1.421(5) . ?
C5 H5 0.9300 . ?
C0 H0 0.935(18) . ?
C0 C1AA 1.399(15) . ?
C0 C3AA 1.394(12) . ?
C1AA H1AA 0.932(18) . ?
C1AA C0AA 1.406(14) . ?
C0AA H0AA 0.929(18) . ?
C0AA C2AA 1.392(9) . ?
C2AA H2AA 0.927(18) . ?
C2AA C3AA 1.407(11) . ?
C3AA H3AA 0.929(17) . ?

loop_
_geom_torsion_atom_site_label_1
_geom_torsion_atom_site_label_2
_geom_torsion_atom_site_label_3
_geom_torsion_atom_site_label_4
_geom_torsion
_geom_torsion_site_symmetry_1
_geom_torsion_site_symmetry_2
_geom_torsion_site_symmetry_3
_geom_torsion_site_symmetry_4
_geom_torsion_publ_flag
As1 C8 C9 C18 178.85(9) . . . . ?
As1 C8 C9 C10 -0.60(13) . . . . ?
As1 C8 C12 C17 56.05(15) . . . . ?
As1 C8 C12 C13 -118.67(12) . . . . ?
As1 C11 C10 C9 -6.58(13) . . . . ?
As1 C11 C10 C24 168.44(9) . . . . ?
As1 C11 C30 C35 -44.33(16) . . . . ?
As1 C11 C30 C31 133.84(11) . . . . ?
Fe1 C7 C3 C4 -61.3(3) . . . . ?
Fe1 C7 C6 C5 60.4(4) . . . . ?
Fe1 C4 C3 C7 61.7(5) . . . . ?
Fe1 C4 C5 C6 -60.3(3) . . . . ?
Fe1 C6 C5 C4 60.1(3) . . . . ?
Fe1 C0 C1AA C0AA -63.9(13) . . . . ?
Fe1 C0 C3AA C2AA 63.0(7) . . . . ?
Fe1 C1AA C0AA C2AA -59.7(9) . . . . ?
Fe1 C0AA C2AA C3AA -60.1(7) . . . . ?
Fe1 C2AA C3AA C0 -61.9(7) . . . . ?
C18 C9 C10 C11 -174.60(11) . . . . ?
C18 C9 C10 C24 10.34(17) . . . . ?
C18 C23 C22 C21 -0.2(2) . . . . ?
C18 C19 C20 C21 -0.4(2) . . . . ?
C8 C9 C10 C11 4.88(15) . . . . ?
C8 C9 C10 C24 -170.18(11) . . . . ?
C8 C12 C17 C16 -174.24(14) . . . . ?
C8 C12 C13 C14 174.17(12) . . . . ?
C11 C10 C24 C29 -47.87(17) . . . . ?
C11 C10 C24 C25 131.81(14) . . . . ?
C11 C30 C35 C34 178.23(13) . . . . ?
C11 C30 C31 C32 -177.97(13) . . . . ?
C9 C18 C23 C22 172.21(12) . . . . ?
C9 C18 C19 C20 -172.05(13) . . . . ?
C9 C8 C12 C17 -121.98(15) . . . . ?
C9 C8 C12 C13 63.30(18) . . . . ?
C9 C10 C24 C29 126.84(13) . . . . ?
C9 C10 C24 C25 -53.49(17) . . . . ?
C10 C11 C30 C35 133.01(14) . . . . ?
C10 C11 C30 C31 -48.82(19) . . . . ?
C10 C24 C29 C28 179.40(13) . . . . ?
C10 C24 C25 C26 -179.64(13) . . . . ?
C12 C8 C9 C18 -3.0(2) . . . . ?
C12 C8 C9 C10 177.56(11) . . . . ?
C12 C17 C16 C15 0.1(2) . . . . ?
C12 C13 C14 C15 -0.1(2) . . . . ?
C30 C11 C10 C9 175.86(11) . . . . ?
C30 C11 C10 C24 -9.12(19) . . . . ?
C30 C35 C34 C33 -0.2(2) . . . . ?
C30 C31 C32 C33 -0.3(2) . . . . ?
C24 C29 C28 C27 0.3(2) . . . . ?
C24 C25 C26 C27 0.2(2) . . . . ?
C23 C18 C9 C8 103.87(15) . . . . ?
C23 C18 C9 C10 -76.71(15) . . . . ?
C23 C18 C19 C20 1.5(2) . . . . ?
C23 C22 C21 C20 1.3(2) . . . . ?
C17 C12 C13 C14 -0.7(2) . . . . ?
C17 C16 C15 C14 -0.8(3) . . . . ?
C35 C30 C31 C32 0.2(2) . . . . ?
C35 C34 C33 C32 0.2(3) . . . . ?
C19 C18 C9 C8 -82.83(16) . . . . ?
C19 C18 C9 C10 96.59(14) . . . . ?
C19 C18 C23 C22 -1.19(19) . . . . ?
C29 C24 C25 C26 0.0(2) . . . . ?
C22 C21 C20 C19 -1.0(2) . . . . ?
C25 C24 C29 C28 -0.3(2) . . . . ?
C13 C12 C17 C16 0.7(2) . . . . ?
C13 C14 C15 C16 0.8(2) . . . . ?
C31 C30 C35 C34 0.0(2) . . . . ?
C31 C32 C33 C34 0.1(3) . . . . ?
C28 C27 C26 C25 -0.2(2) . . . . ?
C26 C27 C28 C29 0.0(2) . . . . ?
C7 C6 C5 Fe1 -60.5(6) . . . . ?
C7 C6 C5 C4 -0.4(7) . . . . ?
C3 C7 C6 Fe1 -59.2(6) . . . . ?
C3 C7 C6 C5 1.2(9) . . . . ?
C3 C4 C5 Fe1 59.8(3) . . . . ?
C3 C4 C5 C6 -0.5(6) . . . . ?
C6 C7 C3 Fe1 59.8(6) . . . . ?
C6 C7 C3 C4 -1.5(9) . . . . ?
C5 C4 C3 Fe1 -60.4(3) . . . . ?
C5 C4 C3 C7 1.2(7) . . . . ?
C0 C1AA C0AA Fe1 62.0(12) . . . . ?
C0 C1AA C0AA C2AA 2.3(19) . . . . ?
C1AA C0 C3AA Fe1 -61.6(11) . . . . ?
C1AA C0 C3AA C2AA 1.4(15) . . . . ?
C1AA C0AA C2AA Fe1 58.7(12) . . . . ?
C1AA C0AA C2AA C3AA -1.4(15) . . . . ?
C0AA C2AA C3AA Fe1 61.9(6) . . . . ?
C0AA C2AA C3AA C0 0.0(11) . . . . ?
C3AA C0 C1AA Fe1 61.6(9) . . . . ?
C3AA C0 C1AA C0AA -2.3(19) . . . . ?

loop_
_exptl_oxdiff_crystal_face_indexfrac_h
_exptl_oxdiff_crystal_face_indexfrac_k
_exptl_oxdiff_crystal_face_indexfrac_l
_exptl_oxdiff_crystal_face_x
_exptl_oxdiff_crystal_face_y
_exptl_oxdiff_crystal_face_z
-1.4631 1.4201 11.3782 -0.0338 0.0536 0.9980
-7.6708 8.0899 1.6437 0.5294 -0.7669 0.3628
-6.5373 6.9754 -5.8909 0.5400 -0.7853 -0.3029
7.4448 -7.8319 -3.3572 -0.4923 0.7125 -0.5000
5.4607 -5.8602 7.9458 -0.4879 0.7106 0.5069
9.4477 6.1857 3.6117 -0.7757 -0.5334 0.3372
-10.8482 -5.6667 1.2836 0.8195 0.5648 0.0973
-6.7367 -5.6700 -7.3381 0.6156 0.4221 -0.6654
6.9229 1.2208 -9.8793 -0.4041 -0.2809 -0.8705
